data_1555608
loop_
_publ_author_name
'Samanta, Jayanta'
'Natarajan, Ramalingam'

_publ_section_title
;
 Cofacial Organic Click Cage to Intercalate Polycyclic Aromatic
 Hydrocarbons.
;
_journal_issue 14
_journal_name_full 'Organic letters'
_journal_page_first 3394
_journal_page_last 3397
_journal_paper_doi 10.1021/acs.orglett.6b01554
_journal_volume 18
_journal_year 2016
_chemical_formula_moiety 'C54 H39 N15 O3, C18 H12, C2 H4 Cl2'
_chemical_formula_sum 'C74 H55 Cl2 N15 O3'
_chemical_formula_weight 1273.23
_space_group_crystal_system monoclinic
_space_group_IT_number 14
_space_group_name_Hall '-P 2ybc'
_space_group_name_H-M_alt 'P 1 21/c 1'
_atom_sites_solution_hydrogens geom
_atom_sites_solution_primary direct
_audit_creation_date 2016-04-30
_audit_creation_method
;
Olex2 1.2
(compiled 2016.02.19 svn.r3266 for OlexSys, GUI svn.r5155)
;
_cell_angle_alpha 90
_cell_angle_beta 98.075(7)
_cell_angle_gamma 90
_cell_formula_units_Z 4
_cell_length_a 21.861(3)
_cell_length_b 15.4737(18)
_cell_length_c 18.600(2)
_cell_measurement_reflns_used 5029
_cell_measurement_temperature 293(2)
_cell_measurement_theta_max 22.91
_cell_measurement_theta_min 2.43
_cell_volume 6229.4(13)
_computing_cell_refinement 'SAINT v8.34A (Bruker, 2013)'
_computing_data_reduction 'SAINT v8.34A (Bruker, 2013)'
_computing_molecular_graphics 'Olex2 (Dolomanov et al., 2009)'
_computing_publication_material 'Olex2 (Dolomanov et al., 2009)'
_computing_structure_refinement 'ShelXL (Sheldrick, 2015)'
_computing_structure_solution 'ShelXT (Sheldrick, 2015)'
_diffrn_ambient_temperature 293.15
_diffrn_measured_fraction_theta_full 0.981
_diffrn_measured_fraction_theta_max 0.981
_diffrn_measurement_device_type 'Bruker APEX-II CCD'
_diffrn_measurement_method '\f and \w scans'
_diffrn_radiation_type MoK\a
_diffrn_radiation_wavelength 0.71073
_diffrn_reflns_av_R_equivalents 0.1223
_diffrn_reflns_av_unetI/netI 0.1610
_diffrn_reflns_Laue_measured_fraction_full 0.981
_diffrn_reflns_Laue_measured_fraction_max 0.981
_diffrn_reflns_limit_h_max 25
_diffrn_reflns_limit_h_min -26
_diffrn_reflns_limit_k_max 16
_diffrn_reflns_limit_k_min -18
_diffrn_reflns_limit_l_max 22
_diffrn_reflns_limit_l_min -21
_diffrn_reflns_number 63306
_diffrn_reflns_point_group_measured_fraction_full 0.981
_diffrn_reflns_point_group_measured_fraction_max 0.981
_diffrn_reflns_theta_full 25.204
_diffrn_reflns_theta_max 25.204
_diffrn_reflns_theta_min 1.618
_diffrn_standards_number 0
_exptl_absorpt_coefficient_mu 0.169
_exptl_absorpt_correction_T_max 0.7452
_exptl_absorpt_correction_T_min 0.5978
_exptl_absorpt_correction_type multi-scan
_exptl_absorpt_process_details
;
SADABS-2014/5 (Bruker,2014/5) was used for absorption correction.
wR2(int) was 0.1033 before and 0.0723 after correction.
The Ratio of minimum to maximum transmission is 0.8022.
The \l/2 correction factor is 0.00150.
;
_exptl_crystal_density_diffrn 1.358
_exptl_crystal_description needle
_exptl_crystal_F_000 2648
_exptl_crystal_size_max 0.32
_exptl_crystal_size_mid 0.22
_exptl_crystal_size_min 0.18
_refine_diff_density_max 0.699
_refine_diff_density_min -0.713
_refine_diff_density_rms 0.075
_refine_ls_extinction_method none
_refine_ls_goodness_of_fit_ref 1.042
_refine_ls_hydrogen_treatment constr
_refine_ls_matrix_type full
_refine_ls_number_parameters 847
_refine_ls_number_reflns 11018
_refine_ls_number_restraints 0
_refine_ls_restrained_S_all 1.042
_refine_ls_R_factor_all 0.1604
_refine_ls_R_factor_gt 0.0756
_refine_ls_shift/su_max 0.000
_refine_ls_shift/su_mean 0.000
_refine_ls_structure_factor_coef Fsqd
_refine_ls_weighting_details 'w=1/[\s^2^(Fo^2^)+(0.0975P)^2^] where P=(Fo^2^+2Fc^2^)/3'
_refine_ls_weighting_scheme calc
_refine_ls_wR_factor_gt 0.1847
_refine_ls_wR_factor_ref 0.2258
_reflns_Friedel_coverage 0.000
_reflns_number_gt 5712
_reflns_number_total 11018
_reflns_threshold_expression 'I > 2\s(I)'
_cod_data_source_file ol6b01554_si_009.cif
_cod_data_source_block rn_js_bzan_a
_cod_database_code 1555608
_shelx_space_group_comment
;
The symmetry employed for this shelxl refinement is uniquely defined
by the following loop, which should always be used as a source of
symmetry information in preference to the above space-group names.
They are only intended as comments.
;
_olex2_refinement_description
;
1. Fixed Uiso
 At 1.2 times of:
  All C(H) groups, All C(H,H) groups
2.a Secondary CH2 refined with riding coordinates:
 C49(H49A,H49B), C52(H52A,H52B), C53(H53A,H53B), C56(H56A,H56B), C57(H57A,
 H57B), C60(H60A,H60B), C1(H1A,H1B), C2(H2A,H2B)
2.b Aromatic/amide H refined with riding coordinates:
 C5(H5), C6(H6), C8(H8), C9(H9), C11(H11), C12(H12), C14(H14), C15(H15),
 C17(H17), C18(H18), C20(H20), C21(H21), C32(H32), C33(H33), C35(H35), C36(H36),
  C38(H38), C39(H39), C41(H41), C42(H42), C44(H44), C45(H45), C47(H47),
 C48(H48), C51(H51), C55(H55), C59(H59), C1(H1), C2(H2), C3(H3), C4(H4), C5(H5),
  C6(H6), C7(H7), C8(H8), C9(H9), C10(H10), C11(H11), C12(H12)
;
_shelx_shelxl_version_number 2014/7
_olex2_submission_special_instructions 'No special instructions were received'

loop_
_space_group_symop_operation_xyz
'x, y, z'
'-x, y+1/2, -z+1/2'
'-x, -y, -z'
'x, -y-1/2, z-1/2'

loop_
_atom_site_label
_atom_site_type_symbol
_atom_site_fract_x
_atom_site_fract_y
_atom_site_fract_z
_atom_site_U_iso_or_equiv
_atom_site_adp_type
_atom_site_occupancy
_atom_site_site_symmetry_order
_atom_site_calc_flag
_atom_site_refinement_flags_posn
O1_1 O 0.84506(12) 0.14272(17) 0.20632(14) 0.0330(7) Uani 1 1 d .
O2_1 O 0.99264(12) 0.7393(2) 0.57639(16) 0.0470(8) Uani 1 1 d .
O3_1 O 0.45007(12) 0.60449(17) 0.43640(13) 0.0303(7) Uani 1 1 d .
N1_1 N 0.68746(15) 0.7878(2) 0.15854(16) 0.0276(8) Uani 1 1 d .
N2_1 N 0.66863(14) 0.6673(2) 0.07918(16) 0.0262(8) Uani 1 1 d .
N3_1 N 0.77224(14) 0.7077(2) 0.12433(16) 0.0272(8) Uani 1 1 d .
N4_1 N 0.73908(15) 0.5385(2) 0.46732(16) 0.0274(8) Uani 1 1 d .
N5_1 N 0.70747(14) 0.4255(2) 0.38290(16) 0.0266(8) Uani 1 1 d .
N6_1 N 0.81525(14) 0.4519(2) 0.42186(17) 0.0284(8) Uani 1 1 d .
N7_1 N 0.38324(14) 0.6660(2) 0.21705(16) 0.0253(8) Uani 1 1 d .
N8_1 N 0.34829(15) 0.5947(2) 0.20278(18) 0.0345(9) Uani 1 1 d .
N9_1 N 0.35094(15) 0.5516(2) 0.26468(18) 0.0352(9) Uani 1 1 d .
N10_1 N 0.95162(16) 0.9428(2) 0.40440(19) 0.0383(9) Uani 1 1 d .
N11_1 N 1.01326(18) 0.9300(3) 0.4114(2) 0.0534(11) Uani 1 1 d .
N12_1 N 1.02964(16) 0.8879(3) 0.4729(2) 0.0515(11) Uani 1 1 d .
N13_1 N 0.79287(15) 0.2706(2) 0.00260(17) 0.0290(8) Uani 1 1 d .
N14_1 N 0.73309(15) 0.2461(2) -0.00081(17) 0.0339(9) Uani 1 1 d .
N15_1 N 0.73239(16) 0.1852(2) 0.05001(18) 0.0353(9) Uani 1 1 d .
C1_1 C 0.76892(18) 0.4083(2) 0.3832(2) 0.0264(10) Uani 1 1 d .
C2_1 C 0.69561(18) 0.4919(2) 0.42646(19) 0.0246(9) Uani 1 1 d .
C3_1 C 0.79759(19) 0.5175(3) 0.4612(2) 0.0279(10) Uani 1 1 d .
C4_1 C 0.84764(18) 0.5738(3) 0.4974(2) 0.0289(10) Uani 1 1 d .
C5_1 C 0.83498(18) 0.6598(3) 0.5106(2) 0.0290(10) Uani 1 1 d .
H5_1 H 0.7943 0.6791 0.5020 0.035 Uiso 1 1 calc R
C6_1 C 0.88133(18) 0.7177(3) 0.5363(2) 0.0332(10) Uani 1 1 d .
H6_1 H 0.8720 0.7754 0.5436 0.040 Uiso 1 1 calc R
C7_1 C 0.94230(19) 0.6884(3) 0.5509(2) 0.0378(11) Uani 1 1 d .
C8_1 C 0.9556(2) 0.6023(3) 0.5407(2) 0.0436(12) Uani 1 1 d .
H8_1 H 0.9960 0.5824 0.5518 0.052 Uiso 1 1 calc R
C9_1 C 0.90882(19) 0.5453(3) 0.5139(2) 0.0399(11) Uani 1 1 d .
H9_1 H 0.9182 0.4876 0.5068 0.048 Uiso 1 1 calc R
C10_1 C 0.78694(17) 0.3378(2) 0.33585(19) 0.0246(9) Uani 1 1 d .
C11_1 C 0.84861(18) 0.3106(3) 0.3420(2) 0.0308(10) Uani 1 1 d .
H11_1 H 0.8780 0.3360 0.3765 0.037 Uiso 1 1 calc R
C12_1 C 0.86631(18) 0.2464(3) 0.2974(2) 0.0281(10) Uani 1 1 d .
H12_1 H 0.9074 0.2292 0.3018 0.034 Uiso 1 1 calc R
C13_1 C 0.82211(18) 0.2073(2) 0.2456(2) 0.0277(10) Uani 1 1 d .
C14_1 C 0.76111(18) 0.2343(3) 0.2377(2) 0.0285(10) Uani 1 1 d .
H14_1 H 0.7319 0.2092 0.2027 0.034 Uiso 1 1 calc R
C15_1 C 0.74418(18) 0.2992(2) 0.2825(2) 0.0270(10) Uani 1 1 d .
H15_1 H 0.7033 0.3175 0.2768 0.032 Uiso 1 1 calc R
C16_1 C 0.63045(17) 0.5161(2) 0.43009(19) 0.0240(9) Uani 1 1 d .
C17_1 C 0.58084(17) 0.4750(2) 0.3888(2) 0.0259(10) Uani 1 1 d .
H17_1 H 0.5887 0.4282 0.3602 0.031 Uiso 1 1 calc R
C18_1 C 0.51957(18) 0.5015(2) 0.3888(2) 0.0288(10) Uani 1 1 d .
H18_1 H 0.4873 0.4725 0.3608 0.035 Uiso 1 1 calc R
C19_1 C 0.50786(17) 0.5716(2) 0.43116(19) 0.0251(9) Uani 1 1 d .
C20_1 C 0.55703(18) 0.6138(3) 0.4735(2) 0.0284(10) Uani 1 1 d .
H20_1 H 0.5492 0.6605 0.5024 0.034 Uiso 1 1 calc R
C21_1 C 0.61658(18) 0.5864(2) 0.47264(19) 0.0268(10) Uani 1 1 d .
H21_1 H 0.6486 0.6153 0.5010 0.032 Uiso 1 1 calc R
C22_1 C 0.73047(18) 0.6578(2) 0.0851(2) 0.0235(9) Uani 1 1 d .
C23_1 C 0.74867(17) 0.7736(3) 0.1586(2) 0.0257(9) Uani 1 1 d .
C24_1 C 0.64980(17) 0.7303(2) 0.12031(19) 0.0239(9) Uani 1 1 d .
C31_1 C 0.75346(17) 0.5820(2) 0.0479(2) 0.0252(9) Uani 1 1 d .
C32_1 C 0.71609(18) 0.5429(3) -0.0119(2) 0.0302(10) Uani 1 1 d .
H32_1 H 0.6785 0.5678 -0.0305 0.036 Uiso 1 1 calc R
C33_1 C 0.73532(19) 0.4683(3) -0.0424(2) 0.0326(10) Uani 1 1 d .
H33_1 H 0.7113 0.4443 -0.0827 0.039 Uiso 1 1 calc R
C34_1 C 0.79020(18) 0.4286(3) -0.0136(2) 0.0275(10) Uani 1 1 d .
C35_1 C 0.82762(18) 0.4666(3) 0.0459(2) 0.0296(10) Uani 1 1 d .
H35_1 H 0.8645 0.4405 0.0655 0.036 Uiso 1 1 calc R
C36_1 C 0.80921(18) 0.5435(3) 0.0751(2) 0.0298(10) Uani 1 1 d .
H36_1 H 0.8346 0.5694 0.1134 0.036 Uiso 1 1 calc R
C37_1 C 0.58292(17) 0.7343(2) 0.12612(19) 0.0249(9) Uani 1 1 d .
C38_1 C 0.56066(18) 0.7916(2) 0.1749(2) 0.0282(10) Uani 1 1 d .
H38_1 H 0.5872 0.8308 0.2012 0.034 Uiso 1 1 calc R
C39_1 C 0.49874(17) 0.7890(2) 0.1837(2) 0.0268(10) Uani 1 1 d .
H39_1 H 0.4842 0.8271 0.2161 0.032 Uiso 1 1 calc R
C40_1 C 0.45788(17) 0.7313(3) 0.14541(19) 0.0259(9) Uani 1 1 d .
C41_1 C 0.47995(18) 0.6752(2) 0.09652(19) 0.0270(10) Uani 1 1 d .
H41_1 H 0.4530 0.6369 0.0696 0.032 Uiso 1 1 calc R
C42_1 C 0.54175(17) 0.6761(3) 0.0879(2) 0.0270(10) Uani 1 1 d .
H42_1 H 0.5561 0.6372 0.0561 0.032 Uiso 1 1 calc R
C43_1 C 0.79237(18) 0.8332(2) 0.2038(2) 0.0262(10) Uani 1 1 d .
C44_1 C 0.85601(19) 0.8165(3) 0.2118(2) 0.0328(10) Uani 1 1 d .
H44_1 H 0.8707 0.7707 0.1867 0.039 Uiso 1 1 calc R
C45_1 C 0.8970(2) 0.8674(3) 0.2565(2) 0.0375(11) Uani 1 1 d .
H45_1 H 0.9391 0.8557 0.2621 0.045 Uiso 1 1 calc R
C46_1 C 0.87440(19) 0.9370(3) 0.2935(2) 0.0334(11) Uani 1 1 d .
C47_1 C 0.81151(19) 0.9537(3) 0.2845(2) 0.0333(10) Uani 1 1 d .
H47_1 H 0.7966 0.9996 0.3093 0.040 Uiso 1 1 calc R
C48_1 C 0.77061(18) 0.9028(2) 0.2392(2) 0.0296(10) Uani 1 1 d .
H48_1 H 0.7286 0.9155 0.2326 0.036 Uiso 1 1 calc R
C49_1 C 0.9830(2) 0.8314(3) 0.5783(2) 0.0457(12) Uani 1 1 d .
H49A_1 H 1.0170 0.8574 0.6100 0.055 Uiso 1 1 calc R
H49B_1 H 0.9454 0.8428 0.5988 0.055 Uiso 1 1 calc R
C50_1 C 0.9782(2) 0.8731(3) 0.5052(2) 0.0394(11) Uani 1 1 d .
C51_1 C 0.9285(2) 0.9076(3) 0.4614(2) 0.0403(12) Uani 1 1 d .
H51_1 H 0.8874 0.9069 0.4692 0.048 Uiso 1 1 calc R
C52_1 C 0.9196(2) 0.9922(3) 0.3431(2) 0.0417(12) Uani 1 1 d .
H52A_1 H 0.9499 1.0164 0.3153 0.050 Uiso 1 1 calc R
H52B_1 H 0.8975 1.0399 0.3615 0.050 Uiso 1 1 calc R
C53_1 C 0.39651(17) 0.5657(3) 0.3958(2) 0.0302(10) Uani 1 1 d .
H53A_1 H 0.3604 0.5801 0.4184 0.036 Uiso 1 1 calc R
H53B_1 H 0.4011 0.5033 0.3969 0.036 Uiso 1 1 calc R
C54_1 C 0.38695(16) 0.5960(3) 0.3183(2) 0.0260(10) Uani 1 1 d .
C55_1 C 0.40798(17) 0.6692(3) 0.28822(19) 0.0273(10) Uani 1 1 d .
H55_1 H 0.4336 0.7117 0.3115 0.033 Uiso 1 1 calc R
C56_1 C 0.39074(17) 0.7272(3) 0.1577(2) 0.0290(10) Uani 1 1 d .
H56A_1 H 0.3770 0.7842 0.1700 0.035 Uiso 1 1 calc R
H56B_1 H 0.3654 0.7086 0.1134 0.035 Uiso 1 1 calc R
C57_1 C 0.80489(19) 0.1078(3) 0.1446(2) 0.0366(11) Uani 1 1 d .
H57A_1 H 0.7664 0.0895 0.1601 0.044 Uiso 1 1 calc R
H57B_1 H 0.8243 0.0573 0.1266 0.044 Uiso 1 1 calc R
C58_1 C 0.79118(19) 0.1726(2) 0.0839(2) 0.0273(10) Uani 1 1 d .
C59_1 C 0.83019(19) 0.2271(3) 0.0543(2) 0.0338(10) Uani 1 1 d .
H59_1 H 0.8727 0.2328 0.0670 0.041 Uiso 1 1 calc R
C60_1 C 0.80861(19) 0.3422(3) -0.0432(2) 0.0329(10) Uani 1 1 d .
H60A_1 H 0.7875 0.3345 -0.0922 0.039 Uiso 1 1 calc R
H60B_1 H 0.8527 0.3419 -0.0451 0.039 Uiso 1 1 calc R
C1_2 C 0.7718(2) 0.6341(3) 0.2939(2) 0.0399(12) Uani 1 1 d .
H1_2 H 0.8109 0.6161 0.2860 0.048 Uiso 1 1 calc R
C2_2 C 0.7659(2) 0.7041(3) 0.3368(2) 0.0410(12) Uani 1 1 d .
H2_2 H 0.8010 0.7333 0.3582 0.049 Uiso 1 1 calc R
C3_2 C 0.7059(2) 0.7332(3) 0.3493(2) 0.0400(11) Uani 1 1 d .
H3_2 H 0.7024 0.7814 0.3783 0.048 Uiso 1 1 calc R
C4_2 C 0.6545(2) 0.6907(3) 0.3190(2) 0.0354(11) Uani 1 1 d .
H4_2 H 0.6158 0.7096 0.3276 0.043 Uiso 1 1 calc R
C5_2 C 0.6054(2) 0.5726(3) 0.2418(2) 0.0346(11) Uani 1 1 d .
H5_2 H 0.5669 0.5923 0.2505 0.041 Uiso 1 1 calc R
C6_2 C 0.4924(2) 0.4723(3) 0.1808(2) 0.0360(11) Uani 1 1 d .
H6_2 H 0.4864 0.5191 0.2104 0.043 Uiso 1 1 calc R
C7_2 C 0.4423(2) 0.4231(3) 0.1512(2) 0.0371(11) Uani 1 1 d .
H7_2 H 0.4030 0.4374 0.1607 0.045 Uiso 1 1 calc R
C8_2 C 0.4504(2) 0.3520(3) 0.1071(2) 0.0363(11) Uani 1 1 d .
H8_2 H 0.4166 0.3190 0.0873 0.044 Uiso 1 1 calc R
C9_2 C 0.5092(2) 0.3312(3) 0.0934(2) 0.0357(11) Uani 1 1 d .
H9_2 H 0.5147 0.2837 0.0644 0.043 Uiso 1 1 calc R
C10_2 C 0.6214(2) 0.3565(3) 0.1061(2) 0.0398(12) Uani 1 1 d .
H10_2 H 0.6256 0.3096 0.0758 0.048 Uiso 1 1 calc R
C11_2 C 0.6725(2) 0.4022(3) 0.1347(2) 0.0402(12) Uani 1 1 d .
H11_2 H 0.7109 0.3869 0.1225 0.048 Uiso 1 1 calc R
C12_2 C 0.7216(2) 0.5156(3) 0.2151(2) 0.0387(11) Uani 1 1 d .
H12_2 H 0.7599 0.4957 0.2059 0.046 Uiso 1 1 calc R
C13_2 C 0.7188(2) 0.5887(3) 0.2614(2) 0.0330(11) Uani 1 1 d .
C14_2 C 0.65933(19) 0.6171(3) 0.2741(2) 0.0313(10) Uani 1 1 d .
C15_2 C 0.66829(19) 0.4733(3) 0.1834(2) 0.0298(10) Uani 1 1 d .
C16_2 C 0.60839(19) 0.5010(3) 0.1979(2) 0.0338(11) Uani 1 1 d .
C17_2 C 0.5610(2) 0.3803(3) 0.1222(2) 0.0331(11) Uani 1 1 d .
C18_2 C 0.5529(2) 0.4522(3) 0.1665(2) 0.0337(11) Uani 1 1 d .
Cl1_3 Cl 0.92953(7) 0.51653(11) 0.24153(8) 0.0840(5) Uani 1 1 d .
Cl2_3 Cl 1.01418(8) 0.68378(14) 0.32112(10) 0.1133(7) Uani 1 1 d .
C1_3 C 0.9437(2) 0.6491(4) 0.3431(3) 0.0791(18) Uani 1 1 d .
H1A_3 H 0.9402 0.6659 0.3926 0.095 Uiso 1 1 calc R
H1B_3 H 0.9105 0.6768 0.3112 0.095 Uiso 1 1 calc R
C2_3 C 0.9371(3) 0.5508(5) 0.3358(3) 0.084(2) Uani 1 1 d .
H2A_3 H 0.9010 0.5323 0.3566 0.101 Uiso 1 1 calc R
H2B_3 H 0.9730 0.5233 0.3629 0.101 Uiso 1 1 calc R

loop_
_atom_site_aniso_label
_atom_site_aniso_U_11
_atom_site_aniso_U_22
_atom_site_aniso_U_33
_atom_site_aniso_U_23
_atom_site_aniso_U_13
_atom_site_aniso_U_12
O1_1 0.0407(18) 0.0327(17) 0.0266(15) -0.0054(14) 0.0084(13) 0.0051(13)
O2_1 0.0347(19) 0.047(2) 0.056(2) -0.0131(17) -0.0031(15) -0.0046(15)
O3_1 0.0339(18) 0.0389(18) 0.0188(14) -0.0017(13) 0.0058(13) 0.0065(13)
N1_1 0.034(2) 0.026(2) 0.0250(18) 0.0016(16) 0.0101(16) -0.0024(15)
N2_1 0.031(2) 0.028(2) 0.0205(18) 0.0043(16) 0.0049(15) 0.0012(15)
N3_1 0.032(2) 0.029(2) 0.0215(17) -0.0017(16) 0.0088(15) -0.0032(16)
N4_1 0.030(2) 0.031(2) 0.0208(18) -0.0025(16) 0.0043(16) -0.0022(16)
N5_1 0.030(2) 0.033(2) 0.0191(17) 0.0023(16) 0.0101(15) -0.0018(15)
N6_1 0.031(2) 0.032(2) 0.0234(18) 0.0025(17) 0.0069(16) -0.0011(16)
N7_1 0.026(2) 0.027(2) 0.0244(19) 0.0028(16) 0.0082(15) 0.0012(15)
N8_1 0.043(2) 0.035(2) 0.026(2) 0.0001(18) 0.0059(17) -0.0101(17)
N9_1 0.045(2) 0.033(2) 0.027(2) 0.0014(18) 0.0046(17) -0.0106(17)
N10_1 0.035(2) 0.044(2) 0.036(2) -0.011(2) 0.0074(19) -0.0093(17)
N11_1 0.038(3) 0.070(3) 0.053(3) -0.006(2) 0.010(2) -0.010(2)
N12_1 0.030(2) 0.066(3) 0.059(3) -0.002(2) 0.005(2) -0.0119(19)
N13_1 0.036(2) 0.027(2) 0.0262(19) -0.0048(17) 0.0120(17) -0.0025(16)
N14_1 0.035(2) 0.039(2) 0.029(2) -0.0009(18) 0.0074(16) -0.0047(17)
N15_1 0.043(2) 0.031(2) 0.034(2) -0.0015(18) 0.0143(18) -0.0046(16)
C1_1 0.036(3) 0.026(2) 0.019(2) 0.0048(19) 0.0123(19) 0.0012(19)
C2_1 0.035(3) 0.026(2) 0.015(2) 0.0049(19) 0.0116(18) 0.0023(18)
C3_1 0.036(3) 0.028(2) 0.021(2) 0.007(2) 0.0089(19) 0.0028(19)
C4_1 0.029(3) 0.034(3) 0.025(2) -0.006(2) 0.0075(19) 0.0044(19)
C5_1 0.030(3) 0.036(3) 0.022(2) -0.004(2) 0.0084(18) 0.0000(19)
C6_1 0.036(3) 0.037(3) 0.027(2) -0.010(2) 0.006(2) -0.002(2)
C7_1 0.033(3) 0.049(3) 0.032(2) -0.008(2) 0.003(2) -0.002(2)
C8_1 0.030(3) 0.048(3) 0.051(3) -0.002(3) 0.000(2) 0.005(2)
C9_1 0.038(3) 0.034(3) 0.047(3) -0.004(2) 0.005(2) 0.002(2)
C10_1 0.031(3) 0.024(2) 0.021(2) 0.0058(19) 0.0120(18) 0.0013(18)
C11_1 0.035(3) 0.034(3) 0.024(2) 0.006(2) 0.0051(19) 0.0010(19)
C12_1 0.026(2) 0.033(3) 0.027(2) 0.001(2) 0.0091(19) 0.0045(18)
C13_1 0.038(3) 0.027(2) 0.022(2) -0.001(2) 0.0164(19) 0.0025(19)
C14_1 0.035(3) 0.029(2) 0.024(2) -0.005(2) 0.0121(19) -0.0051(19)
C15_1 0.025(2) 0.031(2) 0.026(2) 0.003(2) 0.0081(18) -0.0007(18)
C16_1 0.031(3) 0.024(2) 0.018(2) 0.0050(19) 0.0062(18) -0.0032(18)
C17_1 0.035(3) 0.024(2) 0.021(2) -0.0016(19) 0.0132(19) 0.0007(18)
C18_1 0.032(3) 0.034(3) 0.022(2) -0.003(2) 0.0058(18) -0.0015(19)
C19_1 0.031(3) 0.030(2) 0.016(2) 0.0063(19) 0.0103(18) 0.0095(19)
C20_1 0.036(3) 0.030(2) 0.020(2) -0.0021(19) 0.0049(19) 0.0030(19)
C21_1 0.034(3) 0.028(2) 0.019(2) 0.0037(19) 0.0035(18) -0.0014(19)
C22_1 0.032(3) 0.022(2) 0.019(2) 0.0049(19) 0.0092(18) -0.0007(18)
C23_1 0.026(2) 0.031(2) 0.022(2) 0.008(2) 0.0077(18) 0.0018(18)
C24_1 0.034(3) 0.022(2) 0.017(2) 0.0026(19) 0.0069(18) 0.0008(18)
C31_1 0.029(2) 0.026(2) 0.021(2) -0.0007(19) 0.0060(18) -0.0032(18)
C32_1 0.031(3) 0.036(3) 0.024(2) 0.000(2) 0.0040(19) 0.0042(19)
C33_1 0.044(3) 0.031(3) 0.023(2) -0.004(2) 0.006(2) -0.002(2)
C34_1 0.032(3) 0.030(2) 0.022(2) 0.002(2) 0.0107(19) -0.0010(19)
C35_1 0.027(2) 0.036(3) 0.027(2) -0.002(2) 0.0091(19) -0.0010(19)
C36_1 0.032(3) 0.035(3) 0.023(2) -0.004(2) 0.0071(19) -0.0060(19)
C37_1 0.036(3) 0.022(2) 0.018(2) 0.0027(19) 0.0085(18) 0.0023(18)
C38_1 0.033(3) 0.023(2) 0.028(2) 0.005(2) 0.0051(19) 0.0018(18)
C39_1 0.033(3) 0.026(2) 0.023(2) 0.0050(19) 0.0111(19) 0.0078(18)
C40_1 0.029(2) 0.031(2) 0.018(2) 0.0058(19) 0.0041(18) 0.0011(18)
C41_1 0.034(3) 0.030(2) 0.017(2) 0.0043(19) 0.0029(18) 0.0001(18)
C42_1 0.032(3) 0.030(2) 0.020(2) 0.0034(19) 0.0064(19) 0.0029(19)
C43_1 0.030(3) 0.027(2) 0.023(2) -0.0020(19) 0.0097(18) -0.0056(18)
C44_1 0.036(3) 0.036(3) 0.027(2) -0.005(2) 0.007(2) -0.005(2)
C45_1 0.038(3) 0.041(3) 0.036(3) -0.009(2) 0.013(2) -0.008(2)
C46_1 0.041(3) 0.033(3) 0.027(2) -0.006(2) 0.010(2) -0.012(2)
C47_1 0.045(3) 0.022(2) 0.035(2) -0.004(2) 0.014(2) -0.004(2)
C48_1 0.036(3) 0.022(2) 0.033(2) -0.003(2) 0.012(2) -0.0015(18)
C49_1 0.042(3) 0.049(3) 0.045(3) -0.013(3) 0.004(2) -0.009(2)
C50_1 0.036(3) 0.040(3) 0.043(3) -0.020(2) 0.006(2) -0.011(2)
C51_1 0.035(3) 0.053(3) 0.036(3) -0.017(2) 0.015(2) -0.012(2)
C52_1 0.047(3) 0.039(3) 0.041(3) -0.011(2) 0.012(2) -0.012(2)
C53_1 0.028(2) 0.040(3) 0.024(2) 0.006(2) 0.0070(19) 0.0048(19)
C54_1 0.021(2) 0.035(3) 0.023(2) 0.000(2) 0.0056(18) 0.0022(18)
C55_1 0.030(2) 0.036(3) 0.017(2) -0.003(2) 0.0047(18) -0.0035(19)
C56_1 0.028(2) 0.038(3) 0.022(2) 0.007(2) 0.0052(18) 0.0022(18)
C57_1 0.044(3) 0.031(3) 0.036(3) -0.009(2) 0.013(2) 0.001(2)
C58_1 0.035(3) 0.022(2) 0.026(2) -0.005(2) 0.009(2) 0.0021(18)
C59_1 0.037(3) 0.034(3) 0.032(2) 0.000(2) 0.010(2) 0.002(2)
C60_1 0.041(3) 0.034(3) 0.027(2) -0.001(2) 0.015(2) -0.0009(19)
C1_2 0.043(3) 0.048(3) 0.029(3) 0.014(2) 0.007(2) 0.003(2)
C2_2 0.055(3) 0.040(3) 0.026(2) 0.007(2) -0.002(2) -0.016(2)
C3_2 0.058(3) 0.036(3) 0.027(2) 0.002(2) 0.011(2) -0.002(2)
C4_2 0.046(3) 0.037(3) 0.025(2) 0.009(2) 0.011(2) -0.005(2)
C5_2 0.045(3) 0.034(3) 0.026(2) 0.009(2) 0.011(2) 0.005(2)
C6_2 0.057(3) 0.029(3) 0.023(2) 0.004(2) 0.007(2) 0.000(2)
C7_2 0.039(3) 0.044(3) 0.030(2) 0.007(2) 0.011(2) 0.006(2)
C8_2 0.045(3) 0.037(3) 0.027(2) 0.006(2) 0.004(2) -0.001(2)
C9_2 0.052(3) 0.031(3) 0.023(2) 0.006(2) 0.003(2) 0.002(2)
C10_2 0.056(3) 0.036(3) 0.028(2) 0.005(2) 0.009(2) 0.001(2)
C11_2 0.048(3) 0.045(3) 0.030(2) 0.007(2) 0.015(2) 0.009(2)
C12_2 0.046(3) 0.046(3) 0.027(2) 0.016(2) 0.013(2) 0.002(2)
C13_2 0.051(3) 0.030(3) 0.020(2) 0.009(2) 0.011(2) 0.002(2)
C14_2 0.039(3) 0.038(3) 0.018(2) 0.009(2) 0.005(2) -0.005(2)
C15_2 0.041(3) 0.031(3) 0.018(2) 0.004(2) 0.009(2) 0.007(2)
C16_2 0.047(3) 0.031(3) 0.025(2) 0.008(2) 0.011(2) 0.007(2)
C17_2 0.045(3) 0.032(3) 0.024(2) 0.007(2) 0.008(2) 0.003(2)
C18_2 0.042(3) 0.035(3) 0.024(2) 0.012(2) 0.004(2) 0.000(2)
Cl1_3 0.0768(11) 0.1156(14) 0.0617(10) -0.0023(9) 0.0172(8) 0.0095(9)
Cl2_3 0.0699(12) 0.171(2) 0.1019(14) 0.0006(14) 0.0221(10) -0.0321(11)
C1_3 0.069(4) 0.097(5) 0.074(4) -0.004(4) 0.021(3) -0.006(3)
C2_3 0.086(5) 0.124(6) 0.044(3) 0.018(4) 0.015(3) 0.022(4)

loop_
_atom_type_symbol
_atom_type_description
_atom_type_scat_dispersion_real
_atom_type_scat_dispersion_imag
_atom_type_scat_source
C C 0.0033 0.0016 'International Tables Vol C Tables 4.2.6.8 and 6.1.1.4'
H H 0.0000 0.0000 'International Tables Vol C Tables 4.2.6.8 and 6.1.1.4'
Cl Cl 0.1484 0.1585 'International Tables Vol C Tables 4.2.6.8 and 6.1.1.4'
N N 0.0061 0.0033 'International Tables Vol C Tables 4.2.6.8 and 6.1.1.4'
O O 0.0106 0.0060 'International Tables Vol C Tables 4.2.6.8 and 6.1.1.4'

loop_
_geom_angle_atom_site_label_1
_geom_angle_atom_site_label_2
_geom_angle_atom_site_label_3
_geom_angle
C13_1 O1_1 C57_1 117.9(3)
C7_1 O2_1 C49_1 117.3(3)
C19_1 O3_1 C53_1 119.8(3)
C24_1 N1_1 C23_1 115.1(3)
C24_1 N2_1 C22_1 114.7(3)
C22_1 N3_1 C23_1 114.9(3)
C3_1 N4_1 C2_1 115.5(3)
C2_1 N5_1 C1_1 114.5(3)
C1_1 N6_1 C3_1 114.9(3)
N8_1 N7_1 C55_1 111.0(3)
N8_1 N7_1 C56_1 119.7(3)
C55_1 N7_1 C56_1 129.3(3)
N9_1 N8_1 N7_1 106.6(3)
N8_1 N9_1 C54_1 109.4(3)
N11_1 N10_1 C51_1 110.1(4)
N11_1 N10_1 C52_1 120.8(4)
C51_1 N10_1 C52_1 129.1(4)
N12_1 N11_1 N10_1 107.5(3)
N11_1 N12_1 C50_1 108.9(4)
C59_1 N13_1 N14_1 112.1(3)
C59_1 N13_1 C60_1 128.5(3)
N14_1 N13_1 C60_1 119.2(3)
N15_1 N14_1 N13_1 105.8(3)
N14_1 N15_1 C58_1 108.9(3)
N6_1 C1_1 N5_1 124.9(3)
N6_1 C1_1 C10_1 116.3(3)
N5_1 C1_1 C10_1 118.7(3)
N4_1 C2_1 N5_1 124.5(3)
N4_1 C2_1 C16_1 116.5(3)
N5_1 C2_1 C16_1 118.9(3)
N6_1 C3_1 N4_1 125.6(4)
N6_1 C3_1 C4_1 116.3(3)
N4_1 C3_1 C4_1 118.1(4)
C5_1 C4_1 C9_1 118.1(4)
C5_1 C4_1 C3_1 119.4(4)
C9_1 C4_1 C3_1 122.3(4)
C6_1 C5_1 C4_1 121.8(4)
C6_1 C5_1 H5_1 119.1
C4_1 C5_1 H5_1 119.1
C5_1 C6_1 C7_1 119.2(4)
C5_1 C6_1 H6_1 120.4
C7_1 C6_1 H6_1 120.4
O2_1 C7_1 C8_1 115.0(4)
O2_1 C7_1 C6_1 125.0(4)
C8_1 C7_1 C6_1 119.9(4)
C7_1 C8_1 C9_1 120.1(4)
C7_1 C8_1 H8_1 119.9
C9_1 C8_1 H8_1 119.9
C8_1 C9_1 C4_1 120.7(4)
C8_1 C9_1 H9_1 119.6
C4_1 C9_1 H9_1 119.6
C15_1 C10_1 C11_1 117.9(4)
C15_1 C10_1 C1_1 121.8(3)
C11_1 C10_1 C1_1 120.2(3)
C12_1 C11_1 C10_1 120.9(4)
C12_1 C11_1 H11_1 119.5
C10_1 C11_1 H11_1 119.5
C11_1 C12_1 C13_1 119.8(4)
C11_1 C12_1 H12_1 120.1
C13_1 C12_1 H12_1 120.1
O1_1 C13_1 C14_1 125.5(4)
O1_1 C13_1 C12_1 114.3(3)
C14_1 C13_1 C12_1 120.3(4)
C13_1 C14_1 C15_1 119.2(4)
C13_1 C14_1 H14_1 120.4
C15_1 C14_1 H14_1 120.4
C14_1 C15_1 C10_1 121.8(4)
C14_1 C15_1 H15_1 119.1
C10_1 C15_1 H15_1 119.1
C17_1 C16_1 C21_1 116.9(4)
C17_1 C16_1 C2_1 122.6(4)
C21_1 C16_1 C2_1 120.4(3)
C16_1 C17_1 C18_1 122.6(4)
C16_1 C17_1 H17_1 118.7
C18_1 C17_1 H17_1 118.7
C19_1 C18_1 C17_1 118.8(4)
C19_1 C18_1 H18_1 120.6
C17_1 C18_1 H18_1 120.6
O3_1 C19_1 C18_1 125.0(4)
O3_1 C19_1 C20_1 115.3(3)
C18_1 C19_1 C20_1 119.7(4)
C21_1 C20_1 C19_1 120.3(4)
C21_1 C20_1 H20_1 119.9
C19_1 C20_1 H20_1 119.9
C20_1 C21_1 C16_1 121.8(4)
C20_1 C21_1 H21_1 119.1
C16_1 C21_1 H21_1 119.1
N3_1 C22_1 N2_1 125.7(3)
N3_1 C22_1 C31_1 117.5(3)
N2_1 C22_1 C31_1 116.7(3)
N3_1 C23_1 N1_1 124.6(3)
N3_1 C23_1 C43_1 118.5(3)
N1_1 C23_1 C43_1 116.9(3)
N2_1 C24_1 N1_1 124.7(3)
N2_1 C24_1 C37_1 117.2(3)
N1_1 C24_1 C37_1 118.1(3)
C36_1 C31_1 C32_1 118.8(4)
C36_1 C31_1 C22_1 120.5(3)
C32_1 C31_1 C22_1 120.4(3)
C33_1 C32_1 C31_1 120.3(4)
C33_1 C32_1 H32_1 119.8
C31_1 C32_1 H32_1 119.8
C32_1 C33_1 C34_1 120.6(4)
C32_1 C33_1 H33_1 119.7
C34_1 C33_1 H33_1 119.7
C33_1 C34_1 C35_1 119.6(4)
C33_1 C34_1 C60_1 120.5(4)
C35_1 C34_1 C60_1 119.8(4)
C36_1 C35_1 C34_1 119.7(4)
C36_1 C35_1 H35_1 120.1
C34_1 C35_1 H35_1 120.1
C31_1 C36_1 C35_1 120.9(4)
C31_1 C36_1 H36_1 119.6
C35_1 C36_1 H36_1 119.6
C42_1 C37_1 C38_1 118.6(4)
C42_1 C37_1 C24_1 120.6(3)
C38_1 C37_1 C24_1 120.6(3)
C39_1 C38_1 C37_1 119.4(4)
C39_1 C38_1 H38_1 120.3
C37_1 C38_1 H38_1 120.3
C38_1 C39_1 C40_1 121.8(4)
C38_1 C39_1 H39_1 119.1
C40_1 C39_1 H39_1 119.1
C39_1 C40_1 C41_1 118.7(4)
C39_1 C40_1 C56_1 121.1(3)
C41_1 C40_1 C56_1 120.2(3)
C42_1 C41_1 C40_1 120.2(4)
C42_1 C41_1 H41_1 119.9
C40_1 C41_1 H41_1 119.9
C41_1 C42_1 C37_1 121.3(4)
C41_1 C42_1 H42_1 119.4
C37_1 C42_1 H42_1 119.4
C48_1 C43_1 C44_1 119.7(4)
C48_1 C43_1 C23_1 120.8(4)
C44_1 C43_1 C23_1 119.4(4)
C45_1 C44_1 C43_1 120.6(4)
C45_1 C44_1 H44_1 119.7
C43_1 C44_1 H44_1 119.7
C44_1 C45_1 C46_1 119.3(4)
C44_1 C45_1 H45_1 120.3
C46_1 C45_1 H45_1 120.3
C47_1 C46_1 C45_1 119.7(4)
C47_1 C46_1 C52_1 121.2(4)
C45_1 C46_1 C52_1 119.1(4)
C48_1 C47_1 C46_1 120.7(4)
C48_1 C47_1 H47_1 119.6
C46_1 C47_1 H47_1 119.6
C43_1 C48_1 C47_1 119.8(4)
C43_1 C48_1 H48_1 120.1
C47_1 C48_1 H48_1 120.1
O2_1 C49_1 C50_1 113.4(4)
O2_1 C49_1 H49A_1 108.9
C50_1 C49_1 H49A_1 108.9
O2_1 C49_1 H49B_1 108.9
C50_1 C49_1 H49B_1 108.9
H49A_1 C49_1 H49B_1 107.7
N12_1 C50_1 C51_1 107.7(4)
N12_1 C50_1 C49_1 121.1(4)
C51_1 C50_1 C49_1 131.1(4)
N10_1 C51_1 C50_1 105.7(4)
N10_1 C51_1 H51_1 127.1
C50_1 C51_1 H51_1 127.1
N10_1 C52_1 C46_1 112.2(4)
N10_1 C52_1 H52A_1 109.2
C46_1 C52_1 H52A_1 109.2
N10_1 C52_1 H52B_1 109.2
C46_1 C52_1 H52B_1 109.2
H52A_1 C52_1 H52B_1 107.9
O3_1 C53_1 C54_1 111.6(3)
O3_1 C53_1 H53A_1 109.3
C54_1 C53_1 H53A_1 109.3
O3_1 C53_1 H53B_1 109.3
C54_1 C53_1 H53B_1 109.3
H53A_1 C53_1 H53B_1 108.0
N9_1 C54_1 C55_1 108.0(3)
N9_1 C54_1 C53_1 122.1(4)
C55_1 C54_1 C53_1 129.8(4)
N7_1 C55_1 C54_1 104.9(3)
N7_1 C55_1 H55_1 127.5
C54_1 C55_1 H55_1 127.5
N7_1 C56_1 C40_1 110.5(3)
N7_1 C56_1 H56A_1 109.6
C40_1 C56_1 H56A_1 109.6
N7_1 C56_1 H56B_1 109.6
C40_1 C56_1 H56B_1 109.6
H56A_1 C56_1 H56B_1 108.1
O1_1 C57_1 C58_1 112.3(3)
O1_1 C57_1 H57A_1 109.1
C58_1 C57_1 H57A_1 109.1
O1_1 C57_1 H57B_1 109.1
C58_1 C57_1 H57B_1 109.1
H57A_1 C57_1 H57B_1 107.9
N15_1 C58_1 C59_1 109.1(4)
N15_1 C58_1 C57_1 121.0(3)
C59_1 C58_1 C57_1 129.8(4)
N13_1 C59_1 C58_1 104.2(4)
N13_1 C59_1 H59_1 127.9
C58_1 C59_1 H59_1 127.9
N13_1 C60_1 C34_1 111.0(3)
N13_1 C60_1 H60A_1 109.4
C34_1 C60_1 H60A_1 109.4
N13_1 C60_1 H60B_1 109.4
C34_1 C60_1 H60B_1 109.4
H60A_1 C60_1 H60B_1 108.0
C2_2 C1_2 C13_2 120.4(4)
C2_2 C1_2 H1_2 119.8
C13_2 C1_2 H1_2 119.8
C1_2 C2_2 C3_2 120.6(4)
C1_2 C2_2 H2_2 119.7
C3_2 C2_2 H2_2 119.7
C4_2 C3_2 C2_2 120.2(4)
C4_2 C3_2 H3_2 119.9
C2_2 C3_2 H3_2 119.9
C3_2 C4_2 C14_2 120.4(4)
C3_2 C4_2 H4_2 119.8
C14_2 C4_2 H4_2 119.8
C16_2 C5_2 C14_2 122.0(4)
C16_2 C5_2 H5_2 119.0
C14_2 C5_2 H5_2 119.0
C7_2 C6_2 C18_2 120.8(4)
C7_2 C6_2 H6_2 119.6
C18_2 C6_2 H6_2 119.6
C6_2 C7_2 C8_2 120.6(4)
C6_2 C7_2 H7_2 119.7
C8_2 C7_2 H7_2 119.7
C9_2 C8_2 C7_2 119.2(4)
C9_2 C8_2 H8_2 120.4
C7_2 C8_2 H8_2 120.4
C8_2 C9_2 C17_2 121.6(4)
C8_2 C9_2 H9_2 119.2
C17_2 C9_2 H9_2 119.2
C11_2 C10_2 C17_2 120.6(4)
C11_2 C10_2 H10_2 119.7
C17_2 C10_2 H10_2 119.7
C10_2 C11_2 C15_2 121.4(4)
C10_2 C11_2 H11_2 119.3
C15_2 C11_2 H11_2 119.3
C15_2 C12_2 C13_2 121.6(4)
C15_2 C12_2 H12_2 119.2
C13_2 C12_2 H12_2 119.2
C1_2 C13_2 C14_2 119.1(4)
C1_2 C13_2 C12_2 123.3(4)
C14_2 C13_2 C12_2 117.6(4)
C13_2 C14_2 C5_2 120.1(4)
C13_2 C14_2 C4_2 119.3(4)
C5_2 C14_2 C4_2 120.6(4)
C12_2 C15_2 C11_2 120.2(4)
C12_2 C15_2 C16_2 120.6(4)
C11_2 C15_2 C16_2 119.2(4)
C5_2 C16_2 C15_2 118.0(4)
C5_2 C16_2 C18_2 122.6(4)
C15_2 C16_2 C18_2 119.4(4)
C9_2 C17_2 C18_2 119.3(4)
C9_2 C17_2 C10_2 119.6(4)
C18_2 C17_2 C10_2 121.1(4)
C17_2 C18_2 C6_2 118.6(4)
C17_2 C18_2 C16_2 118.1(4)
C6_2 C18_2 C16_2 123.2(4)
C2_3 C1_3 Cl2_3 111.3(4)
C2_3 C1_3 H1A_3 109.4
Cl2_3 C1_3 H1A_3 109.4
C2_3 C1_3 H1B_3 109.4
Cl2_3 C1_3 H1B_3 109.4
H1A_3 C1_3 H1B_3 108.0
C1_3 C2_3 Cl1_3 111.8(4)
C1_3 C2_3 H2A_3 109.3
Cl1_3 C2_3 H2A_3 109.3
C1_3 C2_3 H2B_3 109.3
Cl1_3 C2_3 H2B_3 109.3
H2A_3 C2_3 H2B_3 107.9

loop_
_geom_bond_atom_site_label_1
_geom_bond_atom_site_label_2
_geom_bond_distance
O1_1 C13_1 1.374(4)
O1_1 C57_1 1.449(4)
O2_1 C7_1 1.381(5)
O2_1 C49_1 1.442(5)
O3_1 C19_1 1.378(4)
O3_1 C53_1 1.433(4)
N1_1 C24_1 1.345(5)
N1_1 C23_1 1.356(4)
N2_1 C24_1 1.339(5)
N2_1 C22_1 1.349(4)
N3_1 C22_1 1.332(5)
N3_1 C23_1 1.343(5)
N4_1 C3_1 1.340(5)
N4_1 C2_1 1.341(5)
N5_1 C2_1 1.356(5)
N5_1 C1_1 1.368(5)
N6_1 C1_1 1.339(5)
N6_1 C3_1 1.339(5)
N7_1 N8_1 1.348(4)
N7_1 C55_1 1.359(4)
N7_1 C56_1 1.481(5)
N8_1 N9_1 1.324(4)
N9_1 C54_1 1.365(5)
N10_1 N11_1 1.350(5)
N10_1 C51_1 1.351(5)
N10_1 C52_1 1.466(5)
N11_1 N12_1 1.321(5)
N12_1 C50_1 1.367(5)
N13_1 C59_1 1.351(5)
N13_1 N14_1 1.354(4)
N13_1 C60_1 1.467(5)
N14_1 N15_1 1.337(4)
N15_1 C58_1 1.363(5)
C1_1 C10_1 1.489(5)
C2_1 C16_1 1.484(5)
C3_1 C4_1 1.485(5)
C4_1 C5_1 1.387(5)
C4_1 C9_1 1.401(5)
C5_1 C6_1 1.386(5)
C5_1 H5_1 0.9300
C6_1 C7_1 1.398(5)
C6_1 H6_1 0.9300
C7_1 C8_1 1.383(6)
C8_1 C9_1 1.389(6)
C8_1 H8_1 0.9300
C9_1 H9_1 0.9300
C10_1 C15_1 1.399(5)
C10_1 C11_1 1.402(5)
C11_1 C12_1 1.383(5)
C11_1 H11_1 0.9300
C12_1 C13_1 1.402(5)
C12_1 H12_1 0.9300
C13_1 C14_1 1.385(5)
C14_1 C15_1 1.388(5)
C14_1 H14_1 0.9300
C15_1 H15_1 0.9300
C16_1 C17_1 1.391(5)
C16_1 C21_1 1.404(5)
C17_1 C18_1 1.400(5)
C17_1 H17_1 0.9300
C18_1 C19_1 1.386(5)
C18_1 H18_1 0.9300
C19_1 C20_1 1.401(5)
C20_1 C21_1 1.371(5)
C20_1 H20_1 0.9300
C21_1 H21_1 0.9300
C22_1 C31_1 1.486(5)
C23_1 C43_1 1.498(5)
C24_1 C37_1 1.482(5)
C31_1 C36_1 1.387(5)
C31_1 C32_1 1.419(5)
C32_1 C33_1 1.379(5)
C32_1 H32_1 0.9300
C33_1 C34_1 1.387(5)
C33_1 H33_1 0.9300
C34_1 C35_1 1.408(5)
C34_1 C60_1 1.522(5)
C35_1 C36_1 1.390(5)
C35_1 H35_1 0.9300
C36_1 H36_1 0.9300
C37_1 C42_1 1.395(5)
C37_1 C38_1 1.404(5)
C38_1 C39_1 1.386(5)
C38_1 H38_1 0.9300
C39_1 C40_1 1.387(5)
C39_1 H39_1 0.9300
C40_1 C41_1 1.392(5)
C40_1 C56_1 1.518(5)
C41_1 C42_1 1.383(5)
C41_1 H41_1 0.9300
C42_1 H42_1 0.9300
C43_1 C48_1 1.382(5)
C43_1 C44_1 1.402(5)
C44_1 C45_1 1.381(5)
C44_1 H44_1 0.9300
C45_1 C46_1 1.404(6)
C45_1 H45_1 0.9300
C46_1 C47_1 1.386(5)
C46_1 C52_1 1.518(5)
C47_1 C48_1 1.386(5)
C47_1 H47_1 0.9300
C48_1 H48_1 0.9300
C49_1 C50_1 1.495(6)
C49_1 H49A_1 0.9700
C49_1 H49B_1 0.9700
C50_1 C51_1 1.372(6)
C51_1 H51_1 0.9300
C52_1 H52A_1 0.9700
C52_1 H52B_1 0.9700
C53_1 C54_1 1.504(5)
C53_1 H53A_1 0.9700
C53_1 H53B_1 0.9700
C54_1 C55_1 1.370(5)
C55_1 H55_1 0.9300
C56_1 H56A_1 0.9700
C56_1 H56B_1 0.9700
C57_1 C58_1 1.509(5)
C57_1 H57A_1 0.9700
C57_1 H57B_1 0.9700
C58_1 C59_1 1.367(5)
C59_1 H59_1 0.9300
C60_1 H60A_1 0.9700
C60_1 H60B_1 0.9700
C1_2 C2_2 1.361(6)
C1_2 C13_2 1.418(6)
C1_2 H1_2 0.9300
C2_2 C3_2 1.435(6)
C2_2 H2_2 0.9300
C3_2 C4_2 1.355(5)
C3_2 H3_2 0.9300
C4_2 C14_2 1.425(6)
C4_2 H4_2 0.9300
C5_2 C16_2 1.384(5)
C5_2 C14_2 1.424(5)
C5_2 H5_2 0.9300
C6_2 C7_2 1.382(5)
C6_2 C18_2 1.419(6)
C6_2 H6_2 0.9300
C7_2 C8_2 1.398(6)
C7_2 H7_2 0.9300
C8_2 C9_2 1.384(5)
C8_2 H8_2 0.9300
C9_2 C17_2 1.405(6)
C9_2 H9_2 0.9300
C10_2 C11_2 1.365(6)
C10_2 C17_2 1.443(6)
C10_2 H10_2 0.9300
C11_2 C15_2 1.435(6)
C11_2 H11_2 0.9300
C12_2 C15_2 1.393(6)
C12_2 C13_2 1.428(6)
C12_2 H12_2 0.9300
C13_2 C14_2 1.423(5)
C15_2 C16_2 1.439(5)
C16_2 C18_2 1.478(6)
C17_2 C18_2 1.409(6)
Cl1_3 C2_3 1.817(6)
Cl2_3 C1_3 1.734(5)
C1_3 C2_3 1.531(8)
C1_3 H1A_3 0.9700
C1_3 H1B_3 0.9700
C2_3 H2A_3 0.9700
C2_3 H2B_3 0.9700

loop_
_geom_torsion_atom_site_label_1
_geom_torsion_atom_site_label_2
_geom_torsion_atom_site_label_3
_geom_torsion_atom_site_label_4
_geom_torsion
C55_1 N7_1 N8_1 N9_1 -0.4(4)
C56_1 N7_1 N8_1 N9_1 178.6(3)
N7_1 N8_1 N9_1 C54_1 0.6(4)
C51_1 N10_1 N11_1 N12_1 -0.8(5)
C52_1 N10_1 N11_1 N12_1 176.7(4)
N10_1 N11_1 N12_1 C50_1 0.4(5)
C59_1 N13_1 N14_1 N15_1 -0.1(4)
C60_1 N13_1 N14_1 N15_1 -175.4(3)
N13_1 N14_1 N15_1 C58_1 -0.2(4)
C3_1 N6_1 C1_1 N5_1 -1.3(5)
C3_1 N6_1 C1_1 C10_1 177.0(3)
C2_1 N5_1 C1_1 N6_1 -0.4(5)
C2_1 N5_1 C1_1 C10_1 -178.7(3)
C3_1 N4_1 C2_1 N5_1 2.2(5)
C3_1 N4_1 C2_1 C16_1 -177.7(3)
C1_1 N5_1 C2_1 N4_1 0.0(5)
C1_1 N5_1 C2_1 C16_1 179.8(3)
C1_1 N6_1 C3_1 N4_1 3.8(5)
C1_1 N6_1 C3_1 C4_1 -172.7(3)
C2_1 N4_1 C3_1 N6_1 -4.3(5)
C2_1 N4_1 C3_1 C4_1 172.2(3)
N6_1 C3_1 C4_1 C5_1 151.4(4)
N4_1 C3_1 C4_1 C5_1 -25.4(5)
N6_1 C3_1 C4_1 C9_1 -23.4(5)
N4_1 C3_1 C4_1 C9_1 159.8(4)
C9_1 C4_1 C5_1 C6_1 2.8(6)
C3_1 C4_1 C5_1 C6_1 -172.2(4)
C4_1 C5_1 C6_1 C7_1 -1.5(6)
C49_1 O2_1 C7_1 C8_1 171.4(4)
C49_1 O2_1 C7_1 C6_1 -9.2(6)
C5_1 C6_1 C7_1 O2_1 179.8(4)
C5_1 C6_1 C7_1 C8_1 -0.9(6)
O2_1 C7_1 C8_1 C9_1 -178.7(4)
C6_1 C7_1 C8_1 C9_1 1.9(7)
C7_1 C8_1 C9_1 C4_1 -0.5(7)
C5_1 C4_1 C9_1 C8_1 -1.8(6)
C3_1 C4_1 C9_1 C8_1 173.1(4)
N6_1 C1_1 C10_1 C15_1 -167.1(3)
N5_1 C1_1 C10_1 C15_1 11.3(5)
N6_1 C1_1 C10_1 C11_1 10.4(5)
N5_1 C1_1 C10_1 C11_1 -171.3(3)
C15_1 C10_1 C11_1 C12_1 -1.1(5)
C1_1 C10_1 C11_1 C12_1 -178.7(3)
C10_1 C11_1 C12_1 C13_1 -0.5(5)
C57_1 O1_1 C13_1 C14_1 9.3(5)
C57_1 O1_1 C13_1 C12_1 -171.0(3)
C11_1 C12_1 C13_1 O1_1 -178.1(3)
C11_1 C12_1 C13_1 C14_1 1.7(6)
O1_1 C13_1 C14_1 C15_1 178.5(3)
C12_1 C13_1 C14_1 C15_1 -1.2(5)
C13_1 C14_1 C15_1 C10_1 -0.4(5)
C11_1 C10_1 C15_1 C14_1 1.6(5)
C1_1 C10_1 C15_1 C14_1 179.1(3)
N4_1 C2_1 C16_1 C17_1 177.9(3)
N5_1 C2_1 C16_1 C17_1 -2.0(5)
N4_1 C2_1 C16_1 C21_1 2.1(5)
N5_1 C2_1 C16_1 C21_1 -177.8(3)
C21_1 C16_1 C17_1 C18_1 0.1(5)
C2_1 C16_1 C17_1 C18_1 -175.8(3)
C16_1 C17_1 C18_1 C19_1 0.4(5)
C53_1 O3_1 C19_1 C18_1 -0.2(5)
C53_1 O3_1 C19_1 C20_1 -179.4(3)
C17_1 C18_1 C19_1 O3_1 -179.9(3)
C17_1 C18_1 C19_1 C20_1 -0.7(5)
O3_1 C19_1 C20_1 C21_1 179.9(3)
C18_1 C19_1 C20_1 C21_1 0.6(5)
C19_1 C20_1 C21_1 C16_1 -0.2(6)
C17_1 C16_1 C21_1 C20_1 -0.2(5)
C2_1 C16_1 C21_1 C20_1 175.8(3)
C23_1 N3_1 C22_1 N2_1 -1.7(5)
C23_1 N3_1 C22_1 C31_1 -178.0(3)
C24_1 N2_1 C22_1 N3_1 -3.7(5)
C24_1 N2_1 C22_1 C31_1 172.5(3)
C22_1 N3_1 C23_1 N1_1 4.0(5)
C22_1 N3_1 C23_1 C43_1 -179.8(3)
C24_1 N1_1 C23_1 N3_1 -0.5(5)
C24_1 N1_1 C23_1 C43_1 -176.7(3)
C22_1 N2_1 C24_1 N1_1 7.8(5)
C22_1 N2_1 C24_1 C37_1 -169.7(3)
C23_1 N1_1 C24_1 N2_1 -5.8(5)
C23_1 N1_1 C24_1 C37_1 171.6(3)
N3_1 C22_1 C31_1 C36_1 26.4(5)
N2_1 C22_1 C31_1 C36_1 -150.2(3)
N3_1 C22_1 C31_1 C32_1 -159.6(3)
N2_1 C22_1 C31_1 C32_1 23.8(5)
C36_1 C31_1 C32_1 C33_1 -0.4(6)
C22_1 C31_1 C32_1 C33_1 -174.5(3)
C31_1 C32_1 C33_1 C34_1 2.5(6)
C32_1 C33_1 C34_1 C35_1 -2.3(6)
C32_1 C33_1 C34_1 C60_1 174.7(3)
C33_1 C34_1 C35_1 C36_1 0.1(6)
C60_1 C34_1 C35_1 C36_1 -176.9(3)
C32_1 C31_1 C36_1 C35_1 -1.8(6)
C22_1 C31_1 C36_1 C35_1 172.3(3)
C34_1 C35_1 C36_1 C31_1 1.9(6)
N2_1 C24_1 C37_1 C42_1 -2.1(5)
N1_1 C24_1 C37_1 C42_1 -179.8(3)
N2_1 C24_1 C37_1 C38_1 172.2(3)
N1_1 C24_1 C37_1 C38_1 -5.4(5)
C42_1 C37_1 C38_1 C39_1 -0.2(5)
C24_1 C37_1 C38_1 C39_1 -174.7(3)
C37_1 C38_1 C39_1 C40_1 0.0(5)
C38_1 C39_1 C40_1 C41_1 -0.6(5)
C38_1 C39_1 C40_1 C56_1 177.7(3)
C39_1 C40_1 C41_1 C42_1 1.4(5)
C56_1 C40_1 C41_1 C42_1 -176.9(3)
C40_1 C41_1 C42_1 C37_1 -1.7(5)
C38_1 C37_1 C42_1 C41_1 1.1(5)
C24_1 C37_1 C42_1 C41_1 175.6(3)
N3_1 C23_1 C43_1 C48_1 178.9(3)
N1_1 C23_1 C43_1 C48_1 -4.6(5)
N3_1 C23_1 C43_1 C44_1 -2.9(5)
N1_1 C23_1 C43_1 C44_1 173.6(3)
C48_1 C43_1 C44_1 C45_1 2.0(6)
C23_1 C43_1 C44_1 C45_1 -176.2(4)
C43_1 C44_1 C45_1 C46_1 -0.7(6)
C44_1 C45_1 C46_1 C47_1 -0.1(6)
C44_1 C45_1 C46_1 C52_1 179.5(4)
C45_1 C46_1 C47_1 C48_1 -0.4(6)
C52_1 C46_1 C47_1 C48_1 -179.9(4)
C44_1 C43_1 C48_1 C47_1 -2.5(6)
C23_1 C43_1 C48_1 C47_1 175.7(3)
C46_1 C47_1 C48_1 C43_1 1.7(6)
C7_1 O2_1 C49_1 C50_1 -75.9(5)
N11_1 N12_1 C50_1 C51_1 0.1(5)
N11_1 N12_1 C50_1 C49_1 -176.1(4)
O2_1 C49_1 C50_1 N12_1 -76.6(5)
O2_1 C49_1 C50_1 C51_1 108.1(5)
N11_1 N10_1 C51_1 C50_1 0.9(5)
C52_1 N10_1 C51_1 C50_1 -176.4(4)
N12_1 C50_1 C51_1 N10_1 -0.6(5)
C49_1 C50_1 C51_1 N10_1 175.1(4)
N11_1 N10_1 C52_1 C46_1 115.2(4)
C51_1 N10_1 C52_1 C46_1 -67.8(5)
C47_1 C46_1 C52_1 N10_1 116.3(4)
C45_1 C46_1 C52_1 N10_1 -63.2(5)
C19_1 O3_1 C53_1 C54_1 -80.7(4)
N8_1 N9_1 C54_1 C55_1 -0.6(4)
N8_1 N9_1 C54_1 C53_1 177.1(3)
O3_1 C53_1 C54_1 N9_1 161.0(3)
O3_1 C53_1 C54_1 C55_1 -21.9(6)
N8_1 N7_1 C55_1 C54_1 0.1(4)
C56_1 N7_1 C55_1 C54_1 -178.9(3)
N9_1 C54_1 C55_1 N7_1 0.3(4)
C53_1 C54_1 C55_1 N7_1 -177.1(4)
N8_1 N7_1 C56_1 C40_1 -116.7(4)
C55_1 N7_1 C56_1 C40_1 62.2(5)
C39_1 C40_1 C56_1 N7_1 -88.4(4)
C41_1 C40_1 C56_1 N7_1 89.8(4)
C13_1 O1_1 C57_1 C58_1 67.6(4)
N14_1 N15_1 C58_1 C59_1 0.4(4)
N14_1 N15_1 C58_1 C57_1 179.5(3)
O1_1 C57_1 C58_1 N15_1 -133.4(4)
O1_1 C57_1 C58_1 C59_1 45.5(5)
N14_1 N13_1 C59_1 C58_1 0.4(4)
C60_1 N13_1 C59_1 C58_1 175.0(3)
N15_1 C58_1 C59_1 N13_1 -0.4(4)
C57_1 C58_1 C59_1 N13_1 -179.4(4)
C59_1 N13_1 C60_1 C34_1 -99.6(4)
N14_1 N13_1 C60_1 C34_1 74.8(4)
C33_1 C34_1 C60_1 N13_1 -98.3(4)
C35_1 C34_1 C60_1 N13_1 78.6(4)
C13_2 C1_2 C2_2 C3_2 -0.4(6)
C1_2 C2_2 C3_2 C4_2 0.6(6)
C2_2 C3_2 C4_2 C14_2 -0.4(6)
C18_2 C6_2 C7_2 C8_2 0.6(6)
C6_2 C7_2 C8_2 C9_2 0.0(6)
C7_2 C8_2 C9_2 C17_2 -0.5(6)
C17_2 C10_2 C11_2 C15_2 1.9(6)
C2_2 C1_2 C13_2 C14_2 0.0(6)
C2_2 C1_2 C13_2 C12_2 179.1(4)
C15_2 C12_2 C13_2 C1_2 -179.2(4)
C15_2 C12_2 C13_2 C14_2 0.0(5)
C1_2 C13_2 C14_2 C5_2 179.8(3)
C12_2 C13_2 C14_2 C5_2 0.6(5)
C1_2 C13_2 C14_2 C4_2 0.2(5)
C12_2 C13_2 C14_2 C4_2 -179.0(3)
C16_2 C5_2 C14_2 C13_2 0.4(6)
C16_2 C5_2 C14_2 C4_2 180.0(4)
C3_2 C4_2 C14_2 C13_2 0.0(6)
C3_2 C4_2 C14_2 C5_2 -179.6(4)
C13_2 C12_2 C15_2 C11_2 177.4(4)
C13_2 C12_2 C15_2 C16_2 -1.5(6)
C10_2 C11_2 C15_2 C12_2 176.3(4)
C10_2 C11_2 C15_2 C16_2 -4.7(6)
C14_2 C5_2 C16_2 C15_2 -1.9(6)
C14_2 C5_2 C16_2 C18_2 177.5(4)
C12_2 C15_2 C16_2 C5_2 2.4(6)
C11_2 C15_2 C16_2 C5_2 -176.5(4)
C12_2 C15_2 C16_2 C18_2 -176.9(4)
C11_2 C15_2 C16_2 C18_2 4.1(5)
C8_2 C9_2 C17_2 C18_2 0.3(6)
C8_2 C9_2 C17_2 C10_2 -179.6(3)
C11_2 C10_2 C17_2 C9_2 -178.6(4)
C11_2 C10_2 C17_2 C18_2 1.5(6)
C9_2 C17_2 C18_2 C6_2 0.4(5)
C10_2 C17_2 C18_2 C6_2 -179.7(3)
C9_2 C17_2 C18_2 C16_2 178.2(3)
C10_2 C17_2 C18_2 C16_2 -2.0(5)
C7_2 C6_2 C18_2 C17_2 -0.8(6)
C7_2 C6_2 C18_2 C16_2 -178.5(4)
C5_2 C16_2 C18_2 C17_2 179.8(4)
C15_2 C16_2 C18_2 C17_2 -0.9(5)
C5_2 C16_2 C18_2 C6_2 -2.5(6)
C15_2 C16_2 C18_2 C6_2 176.8(3)
Cl2_3 C1_3 C2_3 Cl1_3 -69.2(5)
